data_7132889
loop_
_publ_author_name
'Liu, Ruzhang'
'Wang, Juan'
'Wu, Hao'
'Quan, Xianfeng'
'Wang, Shilin'
'Guo, Jiandong'
'Wang, Yang'
'Li, Heting'

_publ_section_title
;
 Stereocontrol in an intermolecular Schmidt reaction of equilibrating
 hydroxyalkyl allylic azides.
;
_journal_issue 32
_journal_name_full 'Chemical communications (Cambridge, England)'
_journal_page_first 4362
_journal_page_last 4365
_journal_paper_doi 10.1039/d4cc00907j
_journal_volume 60
_journal_year 2024
_chemical_formula_moiety 'C16 H21 N O2'
_chemical_formula_sum 'C16 H21 N O2'
_chemical_formula_weight 259.34
_space_group_crystal_system monoclinic
_space_group_IT_number 15
_space_group_name_Hall '-C 2yc'
_space_group_name_H-M_alt 'C 1 2/c 1'
_atom_sites_solution_hydrogens mixed
_atom_sites_solution_primary direct
_audit_creation_date 2021-05-08
_audit_creation_method
;
Olex2 1.2-alpha
(compiled 2018.07.26 svn.r3523 for OlexSys, GUI svn.r5532)
;
_audit_update_record
;
2022-06-05 deposited with the CCDC.	2024-03-26 downloaded from the CCDC.
;
_cell_angle_alpha 90
_cell_angle_beta 114.886(2)
_cell_angle_gamma 90
_cell_formula_units_Z 8
_cell_length_a 21.9697(13)
_cell_length_b 6.3504(3)
_cell_length_c 23.5320(13)
_cell_measurement_reflns_used 5019
_cell_measurement_temperature 296.13
_cell_measurement_theta_max 24.223
_cell_measurement_theta_min 3.333
_cell_volume 2978.3(3)
_computing_cell_refinement 'SAINT v8.37A (Bruker, 2015)'
_computing_data_reduction 'SAINT v8.37A (Bruker, 2015)'
_computing_molecular_graphics 'Olex2 (Dolomanov et al., 2009)'
_computing_publication_material 'Olex2 (Dolomanov et al., 2009)'
_computing_structure_refinement 'ShelXL (Sheldrick, 2015)'
_computing_structure_solution 'ShelXS (Sheldrick, 2008)'
_diffrn_ambient_temperature 296.13
_diffrn_measured_fraction_theta_full 0.998
_diffrn_measured_fraction_theta_max 0.997
_diffrn_measurement_device_type 'CCD area detector'
_diffrn_measurement_method 'phi and omega scans'
_diffrn_radiation_monochromator graphite
_diffrn_radiation_type MoK\a
_diffrn_radiation_wavelength 0.71073
_diffrn_reflns_av_R_equivalents 0.0497
_diffrn_reflns_av_unetI/netI 0.0495
_diffrn_reflns_Laue_measured_fraction_full 0.998
_diffrn_reflns_Laue_measured_fraction_max 0.997
_diffrn_reflns_limit_h_max 28
_diffrn_reflns_limit_h_min -26
_diffrn_reflns_limit_k_max 8
_diffrn_reflns_limit_k_min -8
_diffrn_reflns_limit_l_max 29
_diffrn_reflns_limit_l_min -30
_diffrn_reflns_number 18551
_diffrn_reflns_point_group_measured_fraction_full 0.998
_diffrn_reflns_point_group_measured_fraction_max 0.997
_diffrn_reflns_theta_full 25.242
_diffrn_reflns_theta_max 27.548
_diffrn_reflns_theta_min 2.130
_exptl_absorpt_coefficient_mu 0.076
_exptl_absorpt_correction_T_max 0.7456
_exptl_absorpt_correction_T_min 0.6962
_exptl_absorpt_correction_type multi-scan
_exptl_absorpt_process_details
;
SADABS-2016/2 (Bruker,2016/2) was used for absorption correction.
wR2(int) was 0.0913 before and 0.0530 after correction.
The Ratio of minimum to maximum transmission is 0.9337.
The \l/2 correction factor is Not present.
;
_exptl_crystal_colour 'clear light colourless'
_exptl_crystal_colour_lustre clear
_exptl_crystal_colour_modifier light
_exptl_crystal_colour_primary colourless
_exptl_crystal_density_diffrn 1.157
_exptl_crystal_description block
_exptl_crystal_F_000 1120
_exptl_crystal_size_max 0.2
_exptl_crystal_size_mid 0.2
_exptl_crystal_size_min 0.2
_refine_diff_density_max 0.141
_refine_diff_density_min -0.171
_refine_diff_density_rms 0.039
_refine_ls_extinction_method none
_refine_ls_goodness_of_fit_ref 1.019
_refine_ls_hydrogen_treatment mixed
_refine_ls_matrix_type full
_refine_ls_number_parameters 181
_refine_ls_number_reflns 3419
_refine_ls_number_restraints 0
_refine_ls_restrained_S_all 1.019
_refine_ls_R_factor_all 0.1179
_refine_ls_R_factor_gt 0.0579
_refine_ls_shift/su_max 0.000
_refine_ls_shift/su_mean 0.000
_refine_ls_structure_factor_coef Fsqd
_refine_ls_weighting_details 'w=1/[\s^2^(Fo^2^)+(0.1000P)^2^] where P=(Fo^2^+2Fc^2^)/3'
_refine_ls_weighting_scheme calc
_refine_ls_wR_factor_gt 0.1468
_refine_ls_wR_factor_ref 0.1743
_reflns_Friedel_coverage 0.000
_reflns_number_gt 1960
_reflns_number_total 3419
_reflns_threshold_expression 'I > 2\s(I)'
_cod_data_source_file d4cc00907j2.cif
_cod_data_source_block 15a
_cod_depositor_comments 'Adding full bibliography for 7132889--7132892.cif.'
_cod_database_code 7132889
_shelx_shelxl_version_number 2014/7
_shelx_space_group_comment
;
The symmetry employed for this shelxl refinement is uniquely defined
by the following loop, which should always be used as a source of
symmetry information in preference to the above space-group names.
They are only intended as comments.
;
_shelx_estimated_absorpt_t_max 0.985
_shelx_estimated_absorpt_t_min 0.985
_olex2_refinement_description
;
1. Fixed Uiso
 At 1.2 times of:
  All C(H) groups, All C(H,H) groups
 At 1.5 times of:
  All O(H) groups
2.a Ternary CH refined with riding coordinates:
 C3(H3), C14(H14)
2.b Secondary CH2 refined with riding coordinates:
 C4(H4A,H4B), C5(H5A,H5B), C1(H1A,H1B), C2(H2A,H2B), C13(H13A,H13B)
2.c Aromatic/amide H refined with riding coordinates:
 C12(H12), C8(H8), C11(H11), C10(H10), C15(H15), C9(H9)
2.d Idealised tetrahedral OH refined as rotating group:
 O2(H2)
;
_olex2_submission_special_instructions 'No special instructions were received'

loop_
_space_group_symop_operation_xyz
'x, y, z'
'-x, y, -z+1/2'
'x+1/2, y+1/2, z'
'-x+1/2, y+1/2, -z+1/2'
'-x, -y, -z'
'x, -y, z-1/2'
'-x+1/2, -y+1/2, -z'
'x+1/2, -y+1/2, z-1/2'

loop_
_atom_site_label
_atom_site_type_symbol
_atom_site_fract_x
_atom_site_fract_y
_atom_site_fract_z
_atom_site_U_iso_or_equiv
_atom_site_adp_type
_atom_site_occupancy
_atom_site_site_symmetry_order
_atom_site_calc_flag
_atom_site_refinement_flags_posn
_atom_site_refinement_flags_adp
_atom_site_refinement_flags_occupancy
_atom_site_disorder_assembly
_atom_site_disorder_group
O2 O 0.17385(7) 0.5662(2) 0.12807(6) 0.0623(4) Uani 1 1 d . . . . .
H2 H 0.1996 0.6370 0.1575 0.094 Uiso 1 1 calc GR . . . .
O1 O 0.22241(6) 0.28452(19) 0.28181(6) 0.0594(4) Uani 1 1 d . . . . .
N1 N 0.15529(7) 0.56807(19) 0.24524(6) 0.0420(4) Uani 1 1 d . . . . .
C4 C 0.21727(10) 0.6484(3) 0.38920(8) 0.0532(5) Uani 1 1 d . . . . .
H4A H 0.1895 0.5309 0.3901 0.064 Uiso 1 1 calc R . . . .
H4B H 0.2515 0.6681 0.4315 0.064 Uiso 1 1 calc R . . . .
C5 C 0.25171(8) 0.5907(3) 0.34658(8) 0.0503(5) Uani 1 1 d . . . . .
H5A H 0.2664 0.7194 0.3340 0.060 Uiso 1 1 calc R . . . .
H5B H 0.2914 0.5079 0.3706 0.060 Uiso 1 1 calc R . . . .
C6 C 0.20887(8) 0.4696(3) 0.28880(7) 0.0423(4) Uani 1 1 d . . . . .
C1 C 0.13945(10) 0.7890(3) 0.25235(8) 0.0527(5) Uani 1 1 d . . . . .
H1A H 0.1041 0.8359 0.2131 0.063 Uiso 1 1 calc R . . . .
H1B H 0.1788 0.8741 0.2601 0.063 Uiso 1 1 calc R . . . .
C12 C 0.16453(11) 1.0956(3) 0.44894(9) 0.0629(6) Uani 1 1 d . . . . .
H12 H 0.1937 1.1860 0.4415 0.075 Uiso 1 1 calc R . . . .
C3 C 0.17397(9) 0.8451(2) 0.36993(8) 0.0471(5) Uani 1 1 d . . . . .
H3 H 0.2030 0.9606 0.3688 0.056 Uiso 1 1 calc R . . . .
C7 C 0.14752(9) 0.9046(3) 0.41747(8) 0.0504(5) Uani 1 1 d . . . . .
C14 C 0.11156(8) 0.4551(3) 0.18803(8) 0.0504(5) Uani 1 1 d . . . . .
H14 H 0.1300 0.3132 0.1906 0.060 Uiso 1 1 calc R . . . .
C2 C 0.11733(9) 0.8289(3) 0.30472(8) 0.0556(5) Uani 1 1 d . . . . .
H2A H 0.0917 0.9586 0.2957 0.067 Uiso 1 1 calc R . . . .
H2B H 0.0876 0.7157 0.3046 0.067 Uiso 1 1 calc R . . . .
C13 C 0.11104(10) 0.5587(3) 0.12973(8) 0.0600(6) Uani 1 1 d . . . . .
H13A H 0.0802 0.4824 0.0932 0.072 Uiso 1 1 calc R . . . .
H13B H 0.0942 0.7013 0.1270 0.072 Uiso 1 1 calc R . . . .
C8 C 0.10532(11) 0.7729(4) 0.43104(10) 0.0722(6) Uani 1 1 d . . . . .
H8 H 0.0939 0.6426 0.4114 0.087 Uiso 1 1 calc R . . . .
C11 C 0.13895(14) 1.1542(4) 0.49119(11) 0.0808(7) Uani 1 1 d . . . . .
H11 H 0.1505 1.2834 0.5116 0.097 Uiso 1 1 calc R . . . .
C10 C 0.09704(13) 1.0230(6) 0.50270(10) 0.0950(9) Uani 1 1 d . . . . .
H10 H 0.0796 1.0629 0.5309 0.114 Uiso 1 1 calc R . . . .
C15 C 0.04206(11) 0.4320(4) 0.18411(10) 0.0832(7) Uani 1 1 d . . . . .
H15 H 0.0252 0.5485 0.1967 0.100 Uiso 1 1 calc R . . . .
C9 C 0.07993(12) 0.8310(5) 0.47309(11) 0.0896(8) Uani 1 1 d . . . . .
H9 H 0.0513 0.7409 0.4815 0.108 Uiso 1 1 calc R . . . .
C16 C 0.00404(17) 0.2775(7) 0.16623(19) 0.1205(13) Uani 1 1 d . . . . .
H16A H -0.0421(17) 0.267(5) 0.1673(14) 0.137(11) Uiso 1 1 d . . . . .
H16B H 0.0184(15) 0.151(5) 0.1562(16) 0.130(13) Uiso 1 1 d . . . . .

loop_
_atom_site_aniso_label
_atom_site_aniso_U_11
_atom_site_aniso_U_22
_atom_site_aniso_U_33
_atom_site_aniso_U_23
_atom_site_aniso_U_13
_atom_site_aniso_U_12
O2 0.0731(10) 0.0676(9) 0.0527(9) -0.0064(6) 0.0327(7) -0.0121(7)
O1 0.0648(9) 0.0476(7) 0.0587(8) -0.0016(6) 0.0190(7) 0.0155(6)
N1 0.0431(8) 0.0418(7) 0.0391(8) 0.0008(6) 0.0155(7) 0.0037(6)
C4 0.0556(12) 0.0594(11) 0.0412(10) 0.0021(8) 0.0170(9) 0.0071(9)
C5 0.0403(10) 0.0580(11) 0.0465(10) -0.0021(8) 0.0123(8) 0.0069(8)
C6 0.0416(10) 0.0429(9) 0.0449(10) 0.0023(8) 0.0205(8) 0.0030(8)
C1 0.0669(13) 0.0462(9) 0.0459(10) 0.0084(8) 0.0247(9) 0.0182(9)
C12 0.0741(14) 0.0568(11) 0.0505(12) -0.0042(9) 0.0191(10) 0.0102(10)
C3 0.0540(11) 0.0427(9) 0.0482(11) -0.0031(8) 0.0252(9) -0.0009(8)
C7 0.0514(11) 0.0547(11) 0.0431(10) -0.0027(8) 0.0180(9) 0.0054(9)
C14 0.0428(10) 0.0545(10) 0.0485(11) -0.0037(9) 0.0140(9) -0.0032(8)
C2 0.0632(13) 0.0582(11) 0.0465(11) 0.0048(9) 0.0242(10) 0.0207(9)
C13 0.0634(13) 0.0688(12) 0.0411(10) -0.0037(9) 0.0153(9) -0.0002(10)
C8 0.0769(15) 0.0867(15) 0.0613(13) -0.0145(11) 0.0373(12) -0.0154(12)
C11 0.0934(19) 0.0859(16) 0.0529(13) -0.0161(12) 0.0207(13) 0.0252(14)
C10 0.0828(18) 0.152(3) 0.0501(14) -0.0159(16) 0.0283(13) 0.0329(19)
C15 0.0529(14) 0.115(2) 0.0768(16) -0.0126(14) 0.0224(12) -0.0133(14)
C9 0.0774(17) 0.137(2) 0.0671(16) -0.0082(16) 0.0430(14) -0.0090(15)
C16 0.068(2) 0.121(3) 0.152(3) 0.027(2) 0.027(2) -0.029(2)

loop_
_atom_type_symbol
_atom_type_description
_atom_type_scat_dispersion_real
_atom_type_scat_dispersion_imag
_atom_type_scat_source
C C 0.0033 0.0016 'International Tables Vol C Tables 4.2.6.8 and 6.1.1.4'
H H 0.0000 0.0000 'International Tables Vol C Tables 4.2.6.8 and 6.1.1.4'
N N 0.0061 0.0033 'International Tables Vol C Tables 4.2.6.8 and 6.1.1.4'
O O 0.0106 0.0060 'International Tables Vol C Tables 4.2.6.8 and 6.1.1.4'

loop_
_geom_angle_atom_site_label_1
_geom_angle_atom_site_label_2
_geom_angle_atom_site_label_3
_geom_angle
_geom_angle_site_symmetry_1
_geom_angle_site_symmetry_3
_geom_angle_publ_flag
C13 O2 H2 109.5 . . ?
C6 N1 C1 121.95(13) . . ?
C6 N1 C14 119.71(13) . . ?
C14 N1 C1 118.32(13) . . ?
H4A C4 H4B 107.5 . . ?
C5 C4 H4A 108.5 . . ?
C5 C4 H4B 108.5 . . ?
C3 C4 H4A 108.5 . . ?
C3 C4 H4B 108.5 . . ?
C3 C4 C5 114.87(15) . . ?
C4 C5 H5A 108.5 . . ?
C4 C5 H5B 108.5 . . ?
H5A C5 H5B 107.5 . . ?
C6 C5 C4 114.93(14) . . ?
C6 C5 H5A 108.5 . . ?
C6 C5 H5B 108.5 . . ?
O1 C6 N1 121.40(15) . . ?
O1 C6 C5 120.81(15) . . ?
N1 C6 C5 117.78(14) . . ?
N1 C1 H1A 108.5 . . ?
N1 C1 H1B 108.5 . . ?
N1 C1 C2 114.94(14) . . ?
H1A C1 H1B 107.5 . . ?
C2 C1 H1A 108.5 . . ?
C2 C1 H1B 108.5 . . ?
C7 C12 H12 119.4 . . ?
C11 C12 H12 119.4 . . ?
C11 C12 C7 121.3(2) . . ?
C4 C3 H3 106.9 . . ?
C7 C3 C4 111.88(14) . . ?
C7 C3 H3 106.9 . . ?
C7 C3 C2 111.01(14) . . ?
C2 C3 C4 112.94(14) . . ?
C2 C3 H3 106.9 . . ?
C12 C7 C3 120.87(17) . . ?
C8 C7 C12 117.49(18) . . ?
C8 C7 C3 121.64(16) . . ?
N1 C14 H14 107.4 . . ?
N1 C14 C13 111.71(14) . . ?
N1 C14 C15 111.15(15) . . ?
C13 C14 H14 107.4 . . ?
C15 C14 H14 107.4 . . ?
C15 C14 C13 111.54(15) . . ?
C1 C2 H2A 108.5 . . ?
C1 C2 H2B 108.5 . . ?
C3 C2 C1 115.07(15) . . ?
C3 C2 H2A 108.5 . . ?
C3 C2 H2B 108.5 . . ?
H2A C2 H2B 107.5 . . ?
O2 C13 C14 114.09(15) . . ?
O2 C13 H13A 108.7 . . ?
O2 C13 H13B 108.7 . . ?
C14 C13 H13A 108.7 . . ?
C14 C13 H13B 108.7 . . ?
H13A C13 H13B 107.6 . . ?
C7 C8 H8 119.4 . . ?
C9 C8 C7 121.3(2) . . ?
C9 C8 H8 119.4 . . ?
C12 C11 H11 120.1 . . ?
C10 C11 C12 119.7(2) . . ?
C10 C11 H11 120.1 . . ?
C11 C10 H10 119.7 . . ?
C11 C10 C9 120.6(2) . . ?
C9 C10 H10 119.7 . . ?
C14 C15 H15 115.8 . . ?
C16 C15 C14 128.4(3) . . ?
C16 C15 H15 115.8 . . ?
C8 C9 C10 119.6(2) . . ?
C8 C9 H9 120.2 . . ?
C10 C9 H9 120.2 . . ?
C15 C16 H16A 125.1(19) . . ?
C15 C16 H16B 121(2) . . ?
H16A C16 H16B 113(3) . . ?

loop_
_geom_bond_atom_site_label_1
_geom_bond_atom_site_label_2
_geom_bond_distance
_geom_bond_site_symmetry_2
_geom_bond_publ_flag
O2 H2 0.8200 . ?
O2 C13 1.398(2) . ?
O1 C6 1.2400(19) . ?
N1 C6 1.346(2) . ?
N1 C1 1.472(2) . ?
N1 C14 1.470(2) . ?
C4 H4A 0.9700 . ?
C4 H4B 0.9700 . ?
C4 C5 1.534(2) . ?
C4 C3 1.519(2) . ?
C5 H5A 0.9700 . ?
C5 H5B 0.9700 . ?
C5 C6 1.500(2) . ?
C1 H1A 0.9700 . ?
C1 H1B 0.9700 . ?
C1 C2 1.524(2) . ?
C12 H12 0.9300 . ?
C12 C7 1.388(2) . ?
C12 C11 1.383(3) . ?
C3 H3 0.9800 . ?
C3 C7 1.510(2) . ?
C3 C2 1.519(2) . ?
C7 C8 1.382(3) . ?
C14 H14 0.9800 . ?
C14 C13 1.517(3) . ?
C14 C15 1.498(3) . ?
C2 H2A 0.9700 . ?
C2 H2B 0.9700 . ?
C13 H13A 0.9700 . ?
C13 H13B 0.9700 . ?
C8 H8 0.9300 . ?
C8 C9 1.375(3) . ?
C11 H11 0.9300 . ?
C11 C10 1.351(4) . ?
C10 H10 0.9300 . ?
C10 C9 1.376(4) . ?
C15 H15 0.9300 . ?
C15 C16 1.242(4) . ?
C9 H9 0.9300 . ?
C16 H16A 1.03(3) . ?
C16 H16B 0.93(3) . ?

loop_
_geom_torsion_atom_site_label_1
_geom_torsion_atom_site_label_2
_geom_torsion_atom_site_label_3
_geom_torsion_atom_site_label_4
_geom_torsion
_geom_torsion_site_symmetry_1
_geom_torsion_site_symmetry_2
_geom_torsion_site_symmetry_3
_geom_torsion_site_symmetry_4
_geom_torsion_publ_flag
N1 C1 C2 C3 80.8(2) . . . . ?
N1 C14 C13 O2 60.7(2) . . . . ?
N1 C14 C15 C16 -139.9(3) . . . . ?
C4 C5 C6 O1 -113.39(18) . . . . ?
C4 C5 C6 N1 66.2(2) . . . . ?
C4 C3 C7 C12 118.01(19) . . . . ?
C4 C3 C7 C8 -62.5(2) . . . . ?
C4 C3 C2 C1 -58.7(2) . . . . ?
C5 C4 C3 C7 -174.14(15) . . . . ?
C5 C4 C3 C2 59.7(2) . . . . ?
C6 N1 C1 C2 -68.1(2) . . . . ?
C6 N1 C14 C13 -117.94(17) . . . . ?
C6 N1 C14 C15 116.76(18) . . . . ?
C1 N1 C6 O1 -178.73(15) . . . . ?
C1 N1 C6 C5 1.7(2) . . . . ?
C1 N1 C14 C13 60.87(19) . . . . ?
C1 N1 C14 C15 -64.4(2) . . . . ?
C12 C7 C8 C9 1.4(3) . . . . ?
C12 C11 C10 C9 0.4(4) . . . . ?
C3 C4 C5 C6 -82.92(19) . . . . ?
C3 C7 C8 C9 -178.1(2) . . . . ?
C7 C12 C11 C10 0.6(3) . . . . ?
C7 C3 C2 C1 174.71(15) . . . . ?
C7 C8 C9 C10 -0.4(4) . . . . ?
C14 N1 C6 O1 0.0(2) . . . . ?
C14 N1 C6 C5 -179.56(14) . . . . ?
C14 N1 C1 C2 113.14(17) . . . . ?
C2 C3 C7 C12 -114.83(19) . . . . ?
C2 C3 C7 C8 64.7(2) . . . . ?
C13 C14 C15 C16 94.7(3) . . . . ?
C11 C12 C7 C3 178.05(17) . . . . ?
C11 C12 C7 C8 -1.5(3) . . . . ?
C11 C10 C9 C8 -0.5(4) . . . . ?
C15 C14 C13 O2 -174.17(17) . . . . ?
